data_4518364
loop_
_publ_author_name
'Gonell, Sergio'
'Lloret-Fillol, Julio'
'Miller, Alexander J. M.'

_publ_section_title
;
 An Iron Pyridyl-Carbene Electrocatalyst for Low Overpotential CO2
 Reduction to CO
;
_journal_name_full 'ACS Catalysis'
_journal_page_first 615
_journal_page_last 626
_journal_paper_doi 10.1021/acscatal.0c03798
_journal_year 2020
_chemical_formula_moiety 'C30 H25 Fe N7, C H2 Cl2, F6 P, F6.43 P'
_chemical_formula_sum 'C31 H27 Cl2 F12.43 Fe N7 P2'
_chemical_formula_weight 922.41
_space_group_crystal_system monoclinic
_space_group_IT_number 14
_space_group_name_Hall '-P 2yn'
_space_group_name_H-M_alt 'P 1 21/n 1'
_atom_sites_solution_hydrogens geom
_atom_sites_solution_primary direct
_audit_creation_date 2018-09-07
_audit_creation_method
;
Olex2 1.2
(compiled 2018.05.29 svn.r3508 for OlexSys, GUI svn.r5506)
;
_cell_angle_alpha 90
_cell_angle_beta 107.9380(10)
_cell_angle_gamma 90
_cell_formula_units_Z 4
_cell_length_a 13.7127(2)
_cell_length_b 17.4292(3)
_cell_length_c 16.0993(2)
_cell_measurement_reflns_used 8844
_cell_measurement_temperature 100(2)
_cell_measurement_theta_max 68.231
_cell_measurement_theta_min 3.842
_cell_volume 3660.72(10)
_computing_cell_refinement 'SAINT v8.37A (Bruker, 2015)'
_computing_data_reduction 'SAINT v8.37A (Bruker, 2015)'
_computing_molecular_graphics 'Olex2 (Dolomanov et al., 2009)'
_computing_publication_material 'Olex2 (Dolomanov et al., 2009)'
_computing_structure_refinement 'ShelXL (Sheldrick, 2015)'
_computing_structure_solution 'ShelXS (Sheldrick, 2008)'
_diffrn_ambient_temperature 100.15
_diffrn_measured_fraction_theta_full 1.000
_diffrn_measured_fraction_theta_max 0.999
_diffrn_measurement_device_type 'Bruker APEX-II CCD'
_diffrn_measurement_method '\f and \w scans'
_diffrn_radiation_type CuK\a
_diffrn_radiation_wavelength 1.54178
_diffrn_reflns_av_R_equivalents 0.0589
_diffrn_reflns_av_unetI/netI 0.0402
_diffrn_reflns_Laue_measured_fraction_full 1.000
_diffrn_reflns_Laue_measured_fraction_max 0.999
_diffrn_reflns_limit_h_max 16
_diffrn_reflns_limit_h_min -16
_diffrn_reflns_limit_k_max 20
_diffrn_reflns_limit_k_min -20
_diffrn_reflns_limit_l_max 19
_diffrn_reflns_limit_l_min -19
_diffrn_reflns_number 44634
_diffrn_reflns_point_group_measured_fraction_full 1.000
_diffrn_reflns_point_group_measured_fraction_max 0.999
_diffrn_reflns_theta_full 67.679
_diffrn_reflns_theta_max 68.275
_diffrn_reflns_theta_min 3.713
_diffrn_standards_number 0
_exptl_absorpt_coefficient_mu 6.386
_exptl_absorpt_correction_T_max 0.7531
_exptl_absorpt_correction_T_min 0.5162
_exptl_absorpt_correction_type multi-scan
_exptl_absorpt_process_details
'SADABS-2016/2 (Bruker,2016/2) was used for absorption correction. wR2(int) was 0.1150 before and 0.0569 after correction. The Ratio of minimum to maximum transmission is 0.6854. The \l/2 correction factor is Not present.'
_exptl_crystal_colour purple
_exptl_crystal_density_diffrn 1.674
_exptl_crystal_description Plate
_exptl_crystal_F_000 1855
_exptl_crystal_size_max 0.225
_exptl_crystal_size_mid 0.107
_exptl_crystal_size_min 0.07
_refine_diff_density_max 0.636
_refine_diff_density_min -0.683
_refine_diff_density_rms 0.080
_refine_ls_extinction_method none
_refine_ls_goodness_of_fit_ref 1.028
_refine_ls_hydrogen_treatment constr
_refine_ls_matrix_type full
_refine_ls_number_parameters 548
_refine_ls_number_reflns 6701
_refine_ls_number_restraints 0
_refine_ls_restrained_S_all 1.028
_refine_ls_R_factor_all 0.0860
_refine_ls_R_factor_gt 0.0661
_refine_ls_shift/su_max 0.001
_refine_ls_shift/su_mean 0.000
_refine_ls_structure_factor_coef Fsqd
_refine_ls_weighting_details 'w=1/[\s^2^(Fo^2^)+(0.0616P)^2^+11.9072P] where P=(Fo^2^+2Fc^2^)/3'
_refine_ls_weighting_scheme calc
_refine_ls_wR_factor_gt 0.1543
_refine_ls_wR_factor_ref 0.1662
_reflns_Friedel_coverage 0.000
_reflns_number_gt 5209
_reflns_number_total 6701
_reflns_threshold_expression 'I > 2\s(I)'
_cod_data_source_file cs0c03798_si_003.cif
_cod_data_source_block x1809001
_cod_database_code 4518364
_shelx_shelxl_version_number 2016/6
_shelx_space_group_comment
;
The symmetry employed for this shelxl refinement is uniquely defined
by the following loop, which should always be used as a source of
symmetry information in preference to the above space-group names.
They are only intended as comments.
;
_shelx_estimated_absorpt_t_max 0.663
_shelx_estimated_absorpt_t_min 0.328
_olex2_refinement_description
;
1. Fixed Uiso
 At 1.2 times of:
  All C(H) groups, All C(H,H,H,H) groups
 At 1.5 times of:
  All C(H,H,H) groups
2. Rigid bond restraints
3. Uiso/Uaniso restraints and constraints
Uanis(F16) \\sim Ueq: with sigma of 0 and sigma for terminal atoms of 0
4. Others
 Sof(H31C)=Sof(H31D)=Sof(Cl2)=1-FVAR(1)
 Sof(H31A)=Sof(H31B)=Sof(Cl3)=FVAR(1)
 Sof(F15)=1-FVAR(2)
 Sof(F16)=FVAR(2)
 Sof(F11)=1-FVAR(3)
 Sof(F10)=FVAR(3)
 Sof(F13)=1-FVAR(4)
 Sof(F12)=FVAR(4)
5.a Secondary CH2 refined with riding coordinates:
 C31(H31A,H31B), C31(H31C,H31D)
5.b Aromatic/amide H refined with riding coordinates:
 C7(H7), C27(H27), C4(H4), C28(H28), C17(H17), C25(H25), C16(H16), C13(H13),
 C14(H14), C5(H5), C20(H20), C21(H21), C22(H22), C6(H6), C10(H10), C15(H15),
 C12(H12), C11(H11), C26(H26)
5.c Idealised Me refined as rotating group:
 C2(H2A,H2B,H2C), C30(H30A,H30B,H30C)
;
_olex2_submission_special_instructions 'No special instructions were received'

loop_
_space_group_symop_operation_xyz
'x, y, z'
'-x+1/2, y+1/2, -z+1/2'
'-x, -y, -z'
'x-1/2, -y-1/2, z-1/2'

loop_
_atom_site_label
_atom_site_type_symbol
_atom_site_fract_x
_atom_site_fract_y
_atom_site_fract_z
_atom_site_U_iso_or_equiv
_atom_site_adp_type
_atom_site_occupancy
_atom_site_site_symmetry_order
_atom_site_calc_flag
_atom_site_refinement_flags_posn
_atom_site_refinement_flags_adp
_atom_site_refinement_flags_occupancy
_atom_site_disorder_assembly
_atom_site_disorder_group
Fe1 Fe -0.00391(5) 0.21587(4) 0.75518(4) 0.02908(19) Uani 1 1 d . . . . .
Cl1 Cl 0.57031(14) 0.13495(11) 0.97329(13) 0.0806(5) Uani 1 1 d . . . . .
N5 N -0.1422(3) 0.1688(2) 0.7253(2) 0.0316(8) Uani 1 1 d . . . . .
N4 N -0.0060(3) 0.1683(2) 0.6505(2) 0.0308(8) Uani 1 1 d . . . . .
N3 N 0.1303(3) 0.2524(2) 0.7480(2) 0.0323(8) Uani 1 1 d . . . . .
N7 N 0.0559(3) 0.1425(2) 0.9167(2) 0.0348(9) Uani 1 1 d . . . . .
N1 N -0.0060(3) 0.2613(2) 0.8685(2) 0.0326(8) Uani 1 1 d . . . . .
N6 N 0.0944(3) 0.0622(2) 0.8295(2) 0.0320(8) Uani 1 1 d . . . . .
C18 C 0.1528(4) 0.2278(3) 0.6750(3) 0.0342(10) Uani 1 1 d . . . . .
C19 C 0.0727(3) 0.1785(3) 0.6174(3) 0.0336(10) Uani 1 1 d . . . . .
N2 N -0.0615(3) 0.3110(2) 0.6921(3) 0.0354(9) Uani 1 1 d . . . . .
C7 C -0.0405(4) 0.3309(3) 0.8818(3) 0.0383(11) Uani 1 1 d . . . . .
H7 H -0.058761 0.366091 0.834417 0.046 Uiso 1 1 calc R . . . .
C27 C -0.3054(4) 0.1377(3) 0.7411(3) 0.0412(12) Uani 1 1 d . . . . .
H27 H -0.353315 0.143907 0.772509 0.049 Uiso 1 1 calc R . . . .
C3 C 0.0207(3) 0.2131(3) 0.9379(3) 0.0341(10) Uani 1 1 d . . . . .
C8 C 0.1200(3) 0.0268(3) 0.9116(3) 0.0344(10) Uani 1 1 d . . . . .
C23 C -0.0876(3) 0.1248(3) 0.6079(3) 0.0333(10) Uani 1 1 d . . . . .
C1 C 0.0549(3) 0.1318(3) 0.8315(3) 0.0316(10) Uani 1 1 d . . . . .
C4 C 0.0135(4) 0.2319(3) 1.0194(3) 0.0394(11) Uani 1 1 d . . . . .
H4 H 0.033786 0.196799 1.066761 0.047 Uiso 1 1 calc R . . . .
C28 C -0.2126(3) 0.1758(3) 0.7674(3) 0.0364(11) Uani 1 1 d . . . . .
H28 H -0.197874 0.208180 0.817178 0.044 Uiso 1 1 calc R . . . .
C17 C 0.2422(4) 0.2482(3) 0.6587(3) 0.0387(11) Uani 1 1 d . . . . .
H17 H 0.256378 0.230075 0.608012 0.046 Uiso 1 1 calc R . . . .
C25 C -0.2582(4) 0.0840(3) 0.6227(3) 0.0411(12) Uani 1 1 d . . . . .
H25 H -0.272967 0.052824 0.571955 0.049 Uiso 1 1 calc R . . . .
C16 C 0.3109(4) 0.2954(3) 0.7172(3) 0.0435(12) Uani 1 1 d . . . . .
H16 H 0.373813 0.309243 0.708057 0.052 Uiso 1 1 calc R . . . .
C9 C 0.0950(4) 0.0776(3) 0.9682(3) 0.0372(11) Uani 1 1 d . . . . .
C2 C 0.1133(4) 0.0248(3) 0.7548(3) 0.0373(11) Uani 1 1 d . . . . .
H2A H 0.171894 -0.010042 0.775408 0.056 Uiso 1 1 calc GR . . . .
H2B H 0.128331 0.063796 0.716599 0.056 Uiso 1 1 calc GR . . . .
H2C H 0.052439 -0.004341 0.722334 0.056 Uiso 1 1 calc GR . . . .
C13 C 0.1599(4) -0.0455(3) 0.9385(3) 0.0394(11) Uani 1 1 d . . . . .
H13 H 0.177791 -0.079748 0.899631 0.047 Uiso 1 1 calc R . . . .
C29 C -0.0821(4) 0.3690(3) 0.6573(3) 0.0467(13) Uani 1 1 d . . . . .
C14 C 0.1965(3) 0.3000(3) 0.8021(3) 0.0352(10) Uani 1 1 d . . . . .
H14 H 0.180530 0.319265 0.851593 0.042 Uiso 1 1 calc R . . . .
C24 C -0.1661(3) 0.1242(3) 0.6523(3) 0.0353(10) Uani 1 1 d . . . . .
C5 C -0.0247(4) 0.3042(3) 1.0293(3) 0.0411(12) Uani 1 1 d . . . . .
H5 H -0.032642 0.318949 1.083678 0.049 Uiso 1 1 calc R . . . .
C20 C 0.0734(4) 0.1434(3) 0.5415(3) 0.0387(11) Uani 1 1 d . . . . .
H20 H 0.129037 0.150871 0.518933 0.046 Uiso 1 1 calc R . . . .
C21 C -0.0082(4) 0.0969(3) 0.4982(3) 0.0405(11) Uani 1 1 d . . . . .
H21 H -0.008130 0.071360 0.446130 0.049 Uiso 1 1 calc R . . . .
C22 C -0.0908(4) 0.0875(3) 0.5309(3) 0.0401(11) Uani 1 1 d . . . . .
H22 H -0.147679 0.056320 0.501125 0.048 Uiso 1 1 calc R . . . .
C6 C -0.0508(4) 0.3540(3) 0.9601(3) 0.0412(11) Uani 1 1 d . . . . .
H6 H -0.075782 0.403868 0.966322 0.049 Uiso 1 1 calc R . . . .
C10 C 0.1094(4) 0.0580(3) 1.0546(3) 0.0464(13) Uani 1 1 d . . . . .
H10 H 0.093633 0.092859 1.093936 0.056 Uiso 1 1 calc R . . . .
C15 C 0.2871(4) 0.3223(3) 0.7891(3) 0.0423(12) Uani 1 1 d . . . . .
H15 H 0.332622 0.355917 0.829297 0.051 Uiso 1 1 calc R . . . .
C12 C 0.1724(4) -0.0653(3) 1.0241(3) 0.0449(12) Uani 1 1 d . . . . .
H12 H 0.198596 -0.114691 1.044328 0.054 Uiso 1 1 calc R . . . .
C11 C 0.1479(4) -0.0152(3) 1.0814(3) 0.0488(13) Uani 1 1 d . . . . .
H11 H 0.157455 -0.030798 1.139890 0.059 Uiso 1 1 calc R . . . .
C26 C -0.3279(4) 0.0906(3) 0.6692(4) 0.0461(13) Uani 1 1 d . . . . .
H26 H -0.390550 0.062872 0.651407 0.055 Uiso 1 1 calc R . . . .
P1 P -0.13228(10) -0.13581(8) 0.69547(8) 0.0414(3) Uani 1 1 d . . . . .
F6 F -0.1729(3) -0.2103(2) 0.6382(2) 0.0663(10) Uani 1 1 d . . . . .
F4 F -0.0275(2) -0.1425(2) 0.6725(2) 0.0569(8) Uani 1 1 d . . . . .
F5 F -0.0921(3) -0.0600(2) 0.7513(2) 0.0610(9) Uani 1 1 d . . . . .
F1 F -0.1765(3) -0.0837(2) 0.6115(2) 0.0696(10) Uani 1 1 d . . . . .
F3 F -0.0834(3) -0.1872(2) 0.7796(2) 0.0774(11) Uani 1 1 d . . . . .
F2 F -0.2350(3) -0.1307(3) 0.7196(3) 0.0848(14) Uani 1 1 d . . . . .
P2 P 0.13408(11) 0.52687(8) 0.83044(10) 0.0473(3) Uani 1 1 d . . . . .
F7 F 0.0370(3) 0.5783(3) 0.7897(3) 0.1030(16) Uani 1 1 d . . . . .
F8 F 0.2386(4) 0.4832(3) 0.8664(3) 0.117(2) Uani 1 1 d . . . . .
F14 F 0.1736(5) 0.5903(3) 0.9053(4) 0.1211(19) Uani 1 1 d . . . . .
C30 C -0.1044(5) 0.4441(3) 0.6178(4) 0.070(2) Uani 1 1 d . . . . .
H30A H -0.160679 0.440052 0.562908 0.105 Uiso 1 1 calc GR . . . .
H30B H -0.043331 0.464302 0.605907 0.105 Uiso 1 1 calc GR . . . .
H30C H -0.124344 0.478753 0.657638 0.105 Uiso 1 1 calc GR . . . .
C31 C 0.4623(5) 0.1771(4) 0.8995(4) 0.0677(18) Uani 1 1 d . . . . .
H31A H 0.481423 0.225873 0.876960 0.081 Uiso 0.41(3) 1 calc R . P A 1
H31B H 0.432558 0.142339 0.849498 0.081 Uiso 0.41(3) 1 calc R . P A 1
H31C H 0.454917 0.157353 0.840228 0.081 Uiso 0.59(3) 1 calc R . P A 2
H31D H 0.473407 0.233238 0.898783 0.081 Uiso 0.59(3) 1 calc R . P A 2
F10 F 0.1058(8) 0.4663(6) 0.7562(6) 0.134(7) Uani 0.77(2) 1 d . . P B 1
F16 F 0.106(3) 0.4710(17) 0.8928(12) 0.230(14) Uani 0.51(3) 1 d . U P B 1
Cl3 Cl 0.3756(12) 0.1940(5) 0.9539(5) 0.063(3) Uani 0.41(3) 1 d . . P A 1
F12 F 0.1834(5) 0.5793(5) 0.7700(5) 0.082(3) Uani 0.717(16) 1 d . . P B 1
Cl2 Cl 0.3441(7) 0.1594(15) 0.9246(12) 0.133(6) Uani 0.59(3) 1 d . . P A 2
F15 F 0.0950(13) 0.5132(13) 0.9098(12) 0.116(8) Uani 0.49(3) 1 d . U P B 2
F9 F 0.0376(14) 0.4706(11) 0.8030(13) 0.151(10) Uani 0.43(2) 1 d . . . B 2
F11 F 0.1453(14) 0.5202(13) 0.7374(11) 0.058(8) Uani 0.23(2) 1 d . . P B 2
F13 F 0.2240(17) 0.5748(14) 0.859(2) 0.140(15) Uani 0.283(16) 1 d . . P B 2

loop_
_atom_site_aniso_label
_atom_site_aniso_U_11
_atom_site_aniso_U_22
_atom_site_aniso_U_33
_atom_site_aniso_U_23
_atom_site_aniso_U_13
_atom_site_aniso_U_12
Fe1 0.0246(3) 0.0330(4) 0.0296(4) 0.0018(3) 0.0083(3) 0.0026(3)
Cl1 0.0639(10) 0.0703(11) 0.0862(12) -0.0087(9) -0.0082(9) 0.0121(9)
N5 0.0250(18) 0.034(2) 0.035(2) 0.0038(16) 0.0087(16) 0.0010(16)
N4 0.0278(19) 0.0319(19) 0.033(2) 0.0044(16) 0.0090(15) 0.0033(16)
N3 0.0268(19) 0.037(2) 0.033(2) 0.0036(16) 0.0097(16) 0.0037(17)
N7 0.035(2) 0.039(2) 0.030(2) 0.0029(17) 0.0103(16) 0.0107(18)
N1 0.0270(19) 0.038(2) 0.032(2) 0.0021(16) 0.0092(16) -0.0006(17)
N6 0.0284(19) 0.037(2) 0.032(2) 0.0014(16) 0.0117(16) 0.0038(16)
C18 0.032(2) 0.035(2) 0.033(2) 0.0027(19) 0.0069(19) 0.004(2)
C19 0.031(2) 0.038(2) 0.033(2) 0.005(2) 0.0109(19) 0.007(2)
N2 0.032(2) 0.037(2) 0.034(2) 0.0001(18) 0.0065(17) 0.0032(18)
C7 0.039(3) 0.034(3) 0.043(3) 0.000(2) 0.013(2) 0.006(2)
C27 0.031(2) 0.045(3) 0.052(3) 0.013(2) 0.018(2) 0.008(2)
C3 0.028(2) 0.040(3) 0.035(2) -0.002(2) 0.0098(19) 0.004(2)
C8 0.031(2) 0.038(3) 0.034(2) 0.002(2) 0.0094(19) 0.005(2)
C23 0.032(2) 0.034(2) 0.032(2) 0.0016(19) 0.0073(19) 0.002(2)
C1 0.021(2) 0.039(3) 0.035(2) -0.003(2) 0.0081(18) -0.0022(19)
C4 0.043(3) 0.043(3) 0.033(2) -0.002(2) 0.012(2) 0.005(2)
C28 0.031(2) 0.042(3) 0.039(3) 0.007(2) 0.013(2) 0.008(2)
C17 0.036(3) 0.044(3) 0.039(3) 0.008(2) 0.015(2) 0.007(2)
C25 0.030(2) 0.040(3) 0.048(3) 0.003(2) 0.006(2) -0.001(2)
C16 0.030(2) 0.048(3) 0.053(3) 0.008(2) 0.013(2) -0.003(2)
C9 0.039(3) 0.038(3) 0.035(3) 0.006(2) 0.013(2) 0.011(2)
C2 0.040(3) 0.038(3) 0.039(3) -0.003(2) 0.020(2) 0.003(2)
C13 0.036(3) 0.040(3) 0.043(3) 0.002(2) 0.012(2) 0.007(2)
C29 0.043(3) 0.045(3) 0.042(3) -0.002(2) -0.003(2) 0.005(2)
C14 0.031(2) 0.040(3) 0.032(2) -0.001(2) 0.0051(19) -0.001(2)
C24 0.027(2) 0.037(3) 0.039(3) 0.004(2) 0.0070(19) 0.005(2)
C5 0.041(3) 0.045(3) 0.040(3) -0.009(2) 0.017(2) 0.002(2)
C20 0.040(3) 0.041(3) 0.038(3) 0.006(2) 0.017(2) 0.005(2)
C21 0.051(3) 0.041(3) 0.030(2) 0.001(2) 0.014(2) 0.004(2)
C22 0.043(3) 0.036(3) 0.039(3) 0.004(2) 0.008(2) 0.000(2)
C6 0.044(3) 0.035(3) 0.046(3) -0.004(2) 0.015(2) 0.004(2)
C10 0.053(3) 0.048(3) 0.038(3) 0.007(2) 0.013(2) 0.015(3)
C15 0.030(2) 0.047(3) 0.048(3) 0.001(2) 0.009(2) 0.000(2)
C12 0.046(3) 0.041(3) 0.045(3) 0.010(2) 0.010(2) 0.013(2)
C11 0.055(3) 0.058(3) 0.034(3) 0.010(2) 0.015(2) 0.016(3)
C26 0.030(2) 0.042(3) 0.063(4) 0.009(3) 0.010(2) 0.000(2)
P1 0.0346(7) 0.0576(8) 0.0329(6) -0.0014(6) 0.0116(5) -0.0077(6)
F6 0.079(2) 0.074(2) 0.0506(19) -0.0149(17) 0.0268(18) -0.030(2)
F4 0.0397(17) 0.077(2) 0.0566(19) 0.0028(17) 0.0183(14) 0.0024(16)
F5 0.069(2) 0.066(2) 0.0544(19) -0.0115(17) 0.0278(17) -0.0218(18)
F1 0.082(3) 0.076(2) 0.0487(19) 0.0083(17) 0.0161(18) 0.036(2)
F3 0.108(3) 0.080(3) 0.043(2) 0.0183(18) 0.023(2) 0.002(2)
F2 0.051(2) 0.137(4) 0.079(3) -0.042(3) 0.0396(19) -0.029(2)
P2 0.0378(7) 0.0436(7) 0.0565(9) -0.0090(6) 0.0084(6) 0.0014(6)
F7 0.080(3) 0.129(4) 0.106(3) 0.021(3) 0.038(3) 0.058(3)
F8 0.130(4) 0.132(4) 0.066(3) -0.007(3) -0.003(3) 0.083(4)
F14 0.115(4) 0.125(5) 0.122(4) -0.055(4) 0.035(4) 0.003(4)
C30 0.078(5) 0.040(3) 0.066(4) 0.006(3) -0.018(3) 0.010(3)
C31 0.065(4) 0.077(5) 0.054(4) -0.001(3) 0.008(3) 0.010(4)
F10 0.136(8) 0.084(8) 0.114(7) -0.064(7) -0.059(6) 0.042(7)
F16 0.36(3) 0.213(19) 0.100(10) -0.009(13) 0.047(15) -0.25(2)
Cl3 0.066(5) 0.074(5) 0.050(3) 0.021(3) 0.021(3) 0.022(3)
F12 0.067(4) 0.110(6) 0.077(6) 0.022(4) 0.034(3) 0.024(4)
Cl2 0.057(3) 0.211(13) 0.127(7) 0.103(9) 0.026(4) 0.034(5)
F15 0.103(11) 0.147(15) 0.106(11) 0.078(11) 0.044(8) 0.046(10)
F9 0.146(16) 0.140(16) 0.171(18) -0.021(12) 0.053(13) -0.088(12)
F11 0.068(11) 0.051(16) 0.072(11) -0.018(9) 0.045(9) 0.008(10)
F13 0.113(16) 0.16(2) 0.20(3) -0.11(2) 0.12(2) -0.076(15)

loop_
_atom_type_symbol
_atom_type_description
_atom_type_scat_dispersion_real
_atom_type_scat_dispersion_imag
_atom_type_scat_source
C C 0.0181 0.0091 'International Tables Vol C Tables 4.2.6.8 and 6.1.1.4'
H H 0.0000 0.0000 'International Tables Vol C Tables 4.2.6.8 and 6.1.1.4'
Cl Cl 0.3639 0.7018 'International Tables Vol C Tables 4.2.6.8 and 6.1.1.4'
F F 0.0727 0.0534 'International Tables Vol C Tables 4.2.6.8 and 6.1.1.4'
Fe Fe -1.1336 3.1974 'International Tables Vol C Tables 4.2.6.8 and 6.1.1.4'
N N 0.0311 0.0180 'International Tables Vol C Tables 4.2.6.8 and 6.1.1.4'
P P 0.2955 0.4335 'International Tables Vol C Tables 4.2.6.8 and 6.1.1.4'

loop_
_geom_angle_atom_site_label_1
_geom_angle_atom_site_label_2
_geom_angle_atom_site_label_3
_geom_angle
_geom_angle_site_symmetry_1
_geom_angle_site_symmetry_3
_geom_angle_publ_flag
N5 Fe1 N3 162.30(16) . . ?
N5 Fe1 N1 95.97(15) . . ?
N4 Fe1 N5 81.35(16) . . ?
N4 Fe1 N3 81.20(16) . . ?
N4 Fe1 N1 176.64(16) . . ?
N4 Fe1 N2 90.91(16) . . ?
N4 Fe1 C1 97.21(17) . . ?
N3 Fe1 N1 101.56(16) . . ?
N2 Fe1 N5 91.22(16) . . ?
N2 Fe1 N3 86.09(16) . . ?
N2 Fe1 N1 91.19(16) . . ?
C1 Fe1 N5 91.22(17) . . ?
C1 Fe1 N3 93.91(17) . . ?
C1 Fe1 N1 80.76(17) . . ?
C1 Fe1 N2 171.79(18) . . ?
C28 N5 Fe1 128.4(3) . . ?
C28 N5 C24 117.8(4) . . ?
C24 N5 Fe1 113.8(3) . . ?
C19 N4 Fe1 120.2(3) . . ?
C23 N4 Fe1 119.2(3) . . ?
C23 N4 C19 120.6(4) . . ?
C18 N3 Fe1 114.0(3) . . ?
C14 N3 Fe1 128.1(3) . . ?
C14 N3 C18 117.8(4) . . ?
C3 N7 C9 131.2(4) . . ?
C1 N7 C3 117.5(4) . . ?
C1 N7 C9 111.3(4) . . ?
C7 N1 Fe1 127.5(3) . . ?
C7 N1 C3 116.5(4) . . ?
C3 N1 Fe1 115.6(3) . . ?
C8 N6 C2 121.6(4) . . ?
C1 N6 C8 111.3(4) . . ?
C1 N6 C2 127.1(4) . . ?
N3 C18 C19 113.6(4) . . ?
N3 C18 C17 122.0(4) . . ?
C17 C18 C19 124.4(4) . . ?
N4 C19 C18 111.0(4) . . ?
N4 C19 C20 121.2(5) . . ?
C20 C19 C18 127.7(4) . . ?
C29 N2 Fe1 171.2(4) . . ?
N1 C7 C6 123.6(5) . . ?
C26 C27 C28 119.4(5) . . ?
N1 C3 N7 111.6(4) . . ?
N1 C3 C4 123.7(4) . . ?
C4 C3 N7 124.7(4) . . ?
C9 C8 N6 107.3(4) . . ?
C9 C8 C13 121.9(4) . . ?
C13 C8 N6 130.8(4) . . ?
N4 C23 C24 112.0(4) . . ?
N4 C23 C22 120.7(4) . . ?
C22 C23 C24 127.3(4) . . ?
N7 C1 Fe1 114.0(3) . . ?
N6 C1 Fe1 140.5(3) . . ?
N6 C1 N7 105.5(4) . . ?
C3 C4 C5 117.5(5) . . ?
N5 C28 C27 122.6(5) . . ?
C18 C17 C16 119.0(5) . . ?
C26 C25 C24 118.5(5) . . ?
C15 C16 C17 119.2(5) . . ?
C8 C9 N7 104.6(4) . . ?
C10 C9 N7 134.5(5) . . ?
C10 C9 C8 120.9(5) . . ?
C12 C13 C8 117.0(5) . . ?
N2 C29 C30 176.9(6) . . ?
N3 C14 C15 122.6(5) . . ?
N5 C24 C23 113.5(4) . . ?
N5 C24 C25 122.2(4) . . ?
C25 C24 C23 124.3(5) . . ?
C6 C5 C4 119.6(5) . . ?
C19 C20 C21 118.9(5) . . ?
C20 C21 C22 120.2(5) . . ?
C23 C22 C21 118.3(5) . . ?
C5 C6 C7 119.1(5) . . ?
C9 C10 C11 117.3(5) . . ?
C14 C15 C16 119.3(5) . . ?
C13 C12 C11 121.7(5) . . ?
C12 C11 C10 121.1(5) . . ?
C27 C26 C25 119.4(5) . . ?
F6 P1 F4 89.2(2) . . ?
F6 P1 F5 178.9(2) . . ?
F4 P1 F5 90.71(19) . . ?
F1 P1 F6 90.0(2) . . ?
F1 P1 F4 88.81(19) . . ?
F1 P1 F5 88.9(2) . . ?
F1 P1 F3 177.7(2) . . ?
F3 P1 F6 90.8(2) . . ?
F3 P1 F4 89.0(2) . . ?
F3 P1 F5 90.3(2) . . ?
F2 P1 F6 90.5(2) . . ?
F2 P1 F4 178.8(2) . . ?
F2 P1 F5 89.6(2) . . ?
F2 P1 F1 92.4(2) . . ?
F2 P1 F3 89.8(2) . . ?
F7 P2 F14 88.1(3) . . ?
F7 P2 F12 83.4(3) . . ?
F7 P2 F9 73.3(8) . . ?
F8 P2 F7 172.7(3) . . ?
F8 P2 F14 89.9(3) . . ?
F8 P2 F12 89.6(3) . . ?
F8 P2 F9 112.9(9) . . ?
F14 P2 F12 87.5(4) . . ?
F10 P2 F7 95.1(3) . . ?
F10 P2 F8 86.4(3) . . ?
F10 P2 F14 174.5(6) . . ?
F10 P2 F12 88.4(7) . . ?
F16 P2 F7 106.7(17) . . ?
F16 P2 F8 80.3(16) . . ?
F16 P2 F14 92.3(8) . . ?
F16 P2 F10 91.1(11) . . ?
F16 P2 F12 169.9(16) . . ?
F15 P2 F7 88.2(5) . . ?
F15 P2 F8 97.5(5) . . ?
F15 P2 F14 67.0(11) . . ?
F15 P2 F9 70.5(12) . . ?
F15 P2 F11 160.7(14) . . ?
F9 P2 F14 133.8(8) . . ?
F11 P2 F7 87.9(6) . . ?
F11 P2 F8 88.2(6) . . ?
F11 P2 F14 131.7(9) . . ?
F11 P2 F9 90.3(11) . . ?
F13 P2 F7 109.5(12) . . ?
F13 P2 F8 64.5(12) . . ?
F13 P2 F14 46.0(7) . . ?
F13 P2 F15 108.1(14) . . ?
F13 P2 F9 177.0(16) . . ?
F13 P2 F11 91.0(13) . . ?
P2 F8 F13 54.0(8) . . ?
P2 F14 F15 55.1(7) . . ?
F13 F14 P2 59.9(9) . . ?
F13 F14 F15 109.7(12) . . ?
Cl1 C31 Cl2 113.9(4) . . ?
Cl3 C31 Cl1 107.6(5) . . ?
P2 F15 F14 58.0(7) . . ?
P2 F13 F8 61.6(8) . . ?
F14 F13 P2 74.0(9) . . ?
F14 F13 F8 104.9(18) . . ?

loop_
_geom_bond_atom_site_label_1
_geom_bond_atom_site_label_2
_geom_bond_distance
_geom_bond_site_symmetry_2
_geom_bond_publ_flag
Fe1 N5 1.985(4) . ?
Fe1 N4 1.870(4) . ?
Fe1 N3 1.985(4) . ?
Fe1 N1 1.997(4) . ?
Fe1 N2 1.978(4) . ?
Fe1 C1 1.922(5) . ?
Cl1 C31 1.750(6) . ?
N5 C28 1.345(6) . ?
N5 C24 1.363(6) . ?
N4 C19 1.354(6) . ?
N4 C23 1.350(6) . ?
N3 C18 1.371(6) . ?
N3 C14 1.336(6) . ?
N7 C3 1.402(6) . ?
N7 C1 1.379(6) . ?
N7 C9 1.408(6) . ?
N1 C7 1.344(6) . ?
N1 C3 1.355(6) . ?
N6 C8 1.402(6) . ?
N6 C1 1.334(6) . ?
N6 C2 1.459(6) . ?
C18 C19 1.476(7) . ?
C18 C17 1.377(6) . ?
C19 C20 1.369(7) . ?
N2 C29 1.148(6) . ?
C7 C6 1.372(7) . ?
C27 C28 1.382(7) . ?
C27 C26 1.374(8) . ?
C3 C4 1.385(6) . ?
C8 C9 1.388(7) . ?
C8 C13 1.388(7) . ?
C23 C24 1.464(6) . ?
C23 C22 1.389(7) . ?
C4 C5 1.393(7) . ?
C17 C16 1.380(7) . ?
C25 C24 1.393(7) . ?
C25 C26 1.388(7) . ?
C16 C15 1.378(7) . ?
C9 C10 1.385(7) . ?
C13 C12 1.380(7) . ?
C29 C30 1.446(8) . ?
C14 C15 1.377(7) . ?
C5 C6 1.369(7) . ?
C20 C21 1.383(7) . ?
C21 C22 1.397(7) . ?
C10 C11 1.397(7) . ?
C12 C11 1.385(7) . ?
P1 F6 1.591(4) . ?
P1 F4 1.595(3) . ?
P1 F5 1.598(3) . ?
P1 F1 1.586(4) . ?
P1 F3 1.590(4) . ?
P1 F2 1.575(3) . ?
P2 F7 1.571(4) . ?
P2 F8 1.568(4) . ?
P2 F14 1.601(5) . ?
P2 F10 1.552(6) . ?
P2 F16 1.528(16) . ?
P2 F12 1.626(6) . ?
P2 F15 1.548(15) . ?
P2 F9 1.596(13) . ?
P2 F11 1.557(15) . ?
P2 F13 1.442(17) . ?
F8 F13 1.61(3) . ?
F14 F15 1.74(2) . ?
F14 F13 1.198(17) . ?
C31 Cl3 1.705(12) . ?
C31 Cl2 1.814(9) . ?
